data_1542481
loop_
_publ_author_name
'Barnes, Paul'
'Storey, John M. D.'
'Harrison, William T. A.'

_publ_section_title
;
 Ethyl 2-(5-bromo-2-iodoanilino)cyclopent-1-ene-1-carboxylate
;
_journal_coeditor_code WM4001
_journal_issue 1
_journal_name_full IUCrData
_journal_page_first x152178
_journal_paper_doi 10.1107/S2414314615021781
_journal_volume 1
_journal_year 2016
_chemical_formula_iupac 'C14 H15 Br I N O2'
_chemical_formula_moiety 'C14 H15 Br I N O2'
_chemical_formula_sum 'C14 H15 Br I N O2'
_chemical_formula_weight 436.08
_chemical_name_systematic
;
Ethyl
2-(5-bromo-2-iodoanilino)cyclopent-1-ene-1-carboxylate
;
_space_group_IT_number 2
_symmetry_cell_setting triclinic
_symmetry_space_group_name_Hall '-P 1'
_symmetry_space_group_name_H-M 'P -1'
_atom_sites_solution_hydrogens geom
_atom_sites_solution_primary direct
_atom_sites_solution_secondary difmap
_audit_creation_method SHELXL-97
_cell_angle_alpha 72.994(3)
_cell_angle_beta 86.500(3)
_cell_angle_gamma 87.152(3)
_cell_formula_units_Z 2
_cell_length_a 7.3066(4)
_cell_length_b 7.9672(4)
_cell_length_c 12.8467(7)
_cell_measurement_reflns_used 14824
_cell_measurement_temperature 120(2)
_cell_measurement_theta_max 27.48
_cell_measurement_theta_min 2.91
_cell_volume 713.42(7)
_computing_cell_refinement
;
HKL Scalepack (Otwinowski & Minor 1997)
;
_computing_data_collection
;
COLLECT (Nonius, 1998)
;
_computing_data_reduction
;
HKL Denzo and Scalepack (Otwinowski & Minor 1997) and SORTAV
(Blessing 1995)
;
_computing_molecular_graphics
;
ORTEP-3 for Windows (Farrugia, 2012)
;
_computing_publication_material
;
SHELXL-97 (Sheldrick, 2008)
;
_computing_structure_refinement
;
SHELXL-97 (Sheldrick, 2008)
;
_computing_structure_solution
;
SHELXS-97 (Sheldrick, 2008)
;
_diffrn_ambient_temperature 120(2)
_diffrn_measured_fraction_theta_full 0.991
_diffrn_measured_fraction_theta_max 0.991
_diffrn_measurement_device_type 'Nonius KappaCCD'
_diffrn_measurement_method \w
_diffrn_radiation_monochromator graphite
_diffrn_radiation_source 'fine-focus sealed tube'
_diffrn_radiation_type MoK\a
_diffrn_radiation_wavelength 0.71073
_diffrn_reflns_av_R_equivalents 0.1426
_diffrn_reflns_av_sigmaI/netI 0.0920
_diffrn_reflns_limit_h_max 9
_diffrn_reflns_limit_h_min -9
_diffrn_reflns_limit_k_max 10
_diffrn_reflns_limit_k_min -10
_diffrn_reflns_limit_l_max 16
_diffrn_reflns_limit_l_min -16
_diffrn_reflns_number 14788
_diffrn_reflns_theta_full 27.59
_diffrn_reflns_theta_max 27.59
_diffrn_reflns_theta_min 3.18
_diffrn_standards_decay_% 0
_exptl_absorpt_coefficient_mu 5.042
_exptl_absorpt_correction_T_max 0.9059
_exptl_absorpt_correction_T_min 0.4034
_exptl_absorpt_correction_type multi-scan
_exptl_absorpt_process_details
;
(SADABS; Sheldrick, 2003)
;
_exptl_crystal_colour colourless
_exptl_crystal_density_diffrn 2.030
_exptl_crystal_density_method 'not measured'
_exptl_crystal_description needle
_exptl_crystal_F_000 420
_exptl_crystal_size_max 0.22
_exptl_crystal_size_mid 0.04
_exptl_crystal_size_min 0.02
_refine_diff_density_max 1.045
_refine_diff_density_min -1.712
_refine_ls_extinction_coef 0.0093(13)
_refine_ls_extinction_expression Fc^*^=kFc[1+0.001xFc^2^\l^3^/sin(2\q)]^-1/4^
_refine_ls_extinction_method SHELXL
_refine_ls_goodness_of_fit_ref 1.032
_refine_ls_hydrogen_treatment mixed
_refine_ls_matrix_type full
_refine_ls_number_parameters 177
_refine_ls_number_reflns 3285
_refine_ls_number_restraints 0
_refine_ls_restrained_S_all 1.032
_refine_ls_R_factor_all 0.0803
_refine_ls_R_factor_gt 0.0552
_refine_ls_shift/su_max 0.000
_refine_ls_shift/su_mean 0.000
_refine_ls_structure_factor_coef Fsqd
_refine_ls_weighting_details 'calc w=1/[\s^2^(Fo^2^)+(0.0553P)^2^+2.3708P] where P=(Fo^2^+2Fc^2^)/3'
_refine_ls_weighting_scheme calc
_refine_ls_wR_factor_gt 0.1208
_refine_ls_wR_factor_ref 0.1328
_reflns_number_gt 2527
_reflns_number_total 3285
_reflns_threshold_expression I>2\s(I)
_cod_data_source_file wm4001sup1.cif
_cod_data_source_block I
_cod_depositor_comments 'Adding full bibliography for 1542481.cif.'
_cod_database_code 1542481
_cod_database_fobs_code 1542481

loop_
_symmetry_equiv_pos_as_xyz
'x, y, z'
'-x, -y, -z'

loop_
_atom_site_type_symbol
_atom_site_label
_atom_site_fract_x
_atom_site_fract_y
_atom_site_fract_z
_atom_site_U_iso_or_equiv
_atom_site_adp_type
_atom_site_calc_flag
_atom_site_refinement_flags
_atom_site_occupancy
_atom_site_symmetry_multiplicity
C C1 0.6550(9) 0.6004(9) 0.8087(5) 0.0201(14) Uani d . 1 1
C C2 0.5142(10) 0.6597(10) 0.8689(6) 0.0253(15) Uani d . 1 1
H H2 0.5224 0.6454 0.9446 0.030 Uiso calc R 1 1
C C3 0.3633(9) 0.7398(10) 0.8136(6) 0.0242(15) Uani d . 1 1
H H3 0.2627 0.7768 0.8529 0.029 Uiso calc R 1 1
C C4 0.3530(9) 0.7681(9) 0.7028(6) 0.0204(14) Uani d . 1 1
C C5 0.4978(8) 0.7090(9) 0.6414(5) 0.0172(13) Uani d . 1 1
C C6 0.6508(9) 0.6245(10) 0.6984(5) 0.0220(15) Uani d . 1 1
H H6 0.7514 0.5840 0.6607 0.026 Uiso calc R 1 1
C C7 0.5955(9) 0.7049(9) 0.4509(5) 0.0182(13) Uani d . 1 1
C C8 0.7856(8) 0.6187(9) 0.4674(5) 0.0190(14) Uani d . 1 1
H H8A 0.7792 0.4971 0.5162 0.023 Uiso calc R 1 1
H H8B 0.8650 0.6861 0.4992 0.023 Uiso calc R 1 1
C C9 0.8591(9) 0.6199(9) 0.3527(5) 0.0203(14) Uani d . 1 1
H H9A 0.8836 0.4982 0.3495 0.024 Uiso calc R 1 1
H H9B 0.9752 0.6835 0.3342 0.024 Uiso calc R 1 1
C C10 0.7123(9) 0.7127(10) 0.2713(5) 0.0212(14) Uani d . 1 1
H H10A 0.7589 0.8219 0.2193 0.025 Uiso calc R 1 1
H H10B 0.6732 0.6345 0.2300 0.025 Uiso calc R 1 1
C C11 0.5574(8) 0.7521(9) 0.3443(5) 0.0180(14) Uani d . 1 1
C C12 0.3846(8) 0.8408(9) 0.3055(5) 0.0181(14) Uani d . 1 1
C C13 0.2133(9) 0.9780(10) 0.1495(6) 0.0248(16) Uani d . 1 1
H H13A 0.1904 1.0835 0.1748 0.030 Uiso calc R 1 1
H H13B 0.1063 0.9018 0.1726 0.030 Uiso calc R 1 1
C C14 0.2436(10) 1.0299(11) 0.0271(6) 0.0275(17) Uani d . 1 1
H H14A 0.1353 1.0960 -0.0068 0.041 Uiso calc R 1 1
H H14B 0.2641 0.9242 0.0032 0.041 Uiso calc R 1 1
H H14C 0.3511 1.1034 0.0055 0.041 Uiso calc R 1 1
N N1 0.4806(8) 0.7386(8) 0.5310(5) 0.0197(12) Uani d . 1 1
H H1 0.385(11) 0.787(11) 0.504(7) 0.024 Uiso d . 1 1
O O1 0.2578(6) 0.8759(7) 0.3612(4) 0.0260(11) Uani d . 1 1
O O2 0.3804(6) 0.8831(6) 0.1946(4) 0.0205(10) Uani d . 1 1
Br Br1 0.86744(10) 0.49046(11) 0.88327(6) 0.0289(2) Uani d . 1 1
I I1 0.11622(6) 0.89708(6) 0.63303(4) 0.02154(19) Uani d . 1 1

loop_
_atom_site_aniso_label
_atom_site_aniso_U_11
_atom_site_aniso_U_22
_atom_site_aniso_U_33
_atom_site_aniso_U_12
_atom_site_aniso_U_13
_atom_site_aniso_U_23
C1 0.020(3) 0.022(3) 0.018(3) -0.001(3) -0.003(3) -0.004(3)
C2 0.027(4) 0.029(4) 0.020(3) 0.000(3) -0.003(3) -0.008(3)
C3 0.022(3) 0.037(4) 0.021(3) 0.003(3) 0.003(3) -0.020(3)
C4 0.018(3) 0.021(3) 0.025(3) 0.001(3) 0.001(3) -0.011(3)
C5 0.012(3) 0.025(4) 0.016(3) 0.001(3) -0.002(2) -0.009(3)
C6 0.021(3) 0.031(4) 0.014(3) -0.001(3) 0.000(3) -0.005(3)
C7 0.017(3) 0.022(3) 0.018(3) -0.001(3) -0.002(2) -0.009(3)
C8 0.015(3) 0.027(4) 0.013(3) 0.001(3) 0.001(2) -0.003(3)
C9 0.018(3) 0.023(4) 0.022(3) 0.007(3) -0.004(3) -0.009(3)
C10 0.019(3) 0.028(4) 0.019(3) 0.002(3) -0.005(3) -0.010(3)
C11 0.013(3) 0.024(4) 0.017(3) 0.004(3) 0.001(2) -0.009(3)
C12 0.015(3) 0.025(4) 0.014(3) 0.002(3) 0.001(2) -0.005(3)
C13 0.017(3) 0.026(4) 0.028(4) 0.006(3) -0.004(3) -0.002(3)
C14 0.019(3) 0.040(5) 0.021(3) 0.001(3) -0.004(3) -0.006(3)
N1 0.015(3) 0.022(3) 0.020(3) 0.004(2) -0.001(2) -0.004(3)
O1 0.018(2) 0.040(3) 0.018(2) 0.009(2) -0.0009(19) -0.007(2)
O2 0.016(2) 0.030(3) 0.015(2) 0.0049(19) -0.0036(18) -0.005(2)
Br1 0.0242(4) 0.0394(5) 0.0209(4) 0.0053(3) -0.0086(3) -0.0047(3)
I1 0.0173(2) 0.0250(3) 0.0225(3) 0.00316(16) -0.00201(16) -0.00777(19)

loop_
_atom_type_symbol
_atom_type_description
_atom_type_scat_dispersion_real
_atom_type_scat_dispersion_imag
_atom_type_scat_source
C C 0.0033 0.0016 'International Tables Vol C Tables 4.2.6.8 and 6.1.1.4'
H H 0.0000 0.0000 'International Tables Vol C Tables 4.2.6.8 and 6.1.1.4'
N N 0.0061 0.0033 'International Tables Vol C Tables 4.2.6.8 and 6.1.1.4'
O O 0.0106 0.0060 'International Tables Vol C Tables 4.2.6.8 and 6.1.1.4'
Br Br -0.2901 2.4595 'International Tables Vol C Tables 4.2.6.8 and 6.1.1.4'
I I -0.4742 1.8119 'International Tables Vol C Tables 4.2.6.8 and 6.1.1.4'

loop_
_geom_angle_atom_site_label_1
_geom_angle_atom_site_label_2
_geom_angle_atom_site_label_3
_geom_angle
C6 C1 C2 123.1(6)
C6 C1 Br1 119.0(5)
C2 C1 Br1 117.8(5)
C3 C2 C1 116.9(6)
C3 C2 H2 121.6
C1 C2 H2 121.6
C2 C3 C4 122.2(6)
C2 C3 H3 118.9
C4 C3 H3 118.9
C3 C4 C5 120.8(6)
C3 C4 I1 116.5(5)
C5 C4 I1 122.7(5)
N1 C5 C6 124.3(6)
N1 C5 C4 118.7(6)
C6 C5 C4 117.0(6)
C1 C6 C5 120.0(6)
C1 C6 H6 120.0
C5 C6 H6 120.0
C11 C7 N1 124.1(6)
C11 C7 C8 110.6(6)
N1 C7 C8 125.3(6)
C7 C8 C9 104.6(5)
C7 C8 H8A 110.8
C9 C8 H8A 110.8
C7 C8 H8B 110.8
C9 C8 H8B 110.8
H8A C8 H8B 108.9
C8 C9 C10 108.0(5)
C8 C9 H9A 110.1
C10 C9 H9A 110.1
C8 C9 H9B 110.1
C10 C9 H9B 110.1
H9A C9 H9B 108.4
C11 C10 C9 103.0(5)
C11 C10 H10A 111.2
C9 C10 H10A 111.2
C11 C10 H10B 111.2
C9 C10 H10B 111.2
H10A C10 H10B 109.1
C7 C11 C12 122.0(6)
C7 C11 C10 113.8(6)
C12 C11 C10 124.2(6)
O1 C12 O2 122.2(6)
O1 C12 C11 126.2(6)
O2 C12 C11 111.6(5)
O2 C13 C14 106.6(5)
O2 C13 H13A 110.4
C14 C13 H13A 110.4
O2 C13 H13B 110.4
C14 C13 H13B 110.4
H13A C13 H13B 108.6
C13 C14 H14A 109.5
C13 C14 H14B 109.5
H14A C14 H14B 109.5
C13 C14 H14C 109.5
H14A C14 H14C 109.5
H14B C14 H14C 109.5
C7 N1 C5 132.6(6)
C7 N1 H1 109(6)
C5 N1 H1 118(6)
C12 O2 C13 114.7(5)

loop_
_geom_bond_atom_site_label_1
_geom_bond_atom_site_label_2
_geom_bond_distance
C1 C6 1.376(9)
C1 C2 1.395(10)
C1 Br1 1.910(7)
C2 C3 1.374(10)
C2 H2 0.9500
C3 C4 1.381(10)
C3 H3 0.9500
C4 C5 1.424(9)
C4 I1 2.080(7)
C5 N1 1.381(8)
C5 C6 1.406(9)
C6 H6 0.9500
C7 C11 1.352(9)
C7 N1 1.368(9)
C7 C8 1.517(9)
C8 C9 1.534(9)
C8 H8A 0.9900
C8 H8B 0.9900
C9 C10 1.548(9)
C9 H9A 0.9900
C9 H9B 0.9900
C10 C11 1.506(9)
C10 H10A 0.9900
C10 H10B 0.9900
C11 C12 1.458(9)
C12 O1 1.208(8)
C12 O2 1.366(8)
C13 O2 1.462(8)
C13 C14 1.509(10)
C13 H13A 0.9900
C13 H13B 0.9900
C14 H14A 0.9800
C14 H14B 0.9800
C14 H14C 0.9800
N1 H1 0.83(8)

loop_
_geom_hbond_atom_site_label_D
_geom_hbond_atom_site_label_H
_geom_hbond_atom_site_label_A
_geom_hbond_distance_DH
_geom_hbond_distance_HA
_geom_hbond_distance_DA
_geom_hbond_angle_DHA
N1 H1 O1 0.83(8) 2.03(8) 2.733(7) 143(7)
N1 H1 I1 0.83(8) 2.77(8) 3.257(6) 120(7)

loop_
_geom_torsion_atom_site_label_1
_geom_torsion_atom_site_label_2
_geom_torsion_atom_site_label_3
_geom_torsion_atom_site_label_4
_geom_torsion
C6 C1 C2 C3 2.4(11)
Br1 C1 C2 C3 179.5(5)
C1 C2 C3 C4 -2.8(12)
C2 C3 C4 C5 2.3(12)
C2 C3 C4 I1 -178.4(6)
C3 C4 C5 N1 179.3(7)
I1 C4 C5 N1 0.1(9)
C3 C4 C5 C6 -1.1(11)
I1 C4 C5 C6 179.6(5)
C2 C1 C6 C5 -1.4(12)
Br1 C1 C6 C5 -178.4(5)
N1 C5 C6 C1 -179.7(7)
C4 C5 C6 C1 0.7(11)
C11 C7 C8 C9 -0.2(8)
N1 C7 C8 C9 -177.2(7)
C7 C8 C9 C10 1.9(7)
C8 C9 C10 C11 -2.7(8)
N1 C7 C11 C12 -1.7(11)
C8 C7 C11 C12 -178.8(6)
N1 C7 C11 C10 175.4(6)
C8 C7 C11 C10 -1.7(9)
C9 C10 C11 C7 2.8(8)
C9 C10 C11 C12 179.8(6)
C7 C11 C12 O1 -2.7(12)
C10 C11 C12 O1 -179.4(7)
C7 C11 C12 O2 177.0(7)
C10 C11 C12 O2 0.3(10)
C11 C7 N1 C5 -176.6(7)
C8 C7 N1 C5 0.1(12)
C6 C5 N1 C7 -2.4(12)
C4 C5 N1 C7 177.1(7)
O1 C12 O2 C13 1.7(10)
C11 C12 O2 C13 -178.0(6)
C14 C13 O2 C12 173.8(6)
